data_7712939
loop_
_publ_author_name
'Wen, Min'
'Erb, William'
'Mongin, Florence'
'Hurvois, Jean-Pierre'
'Halauko, Yury S.'
'Ivashkevich, Oleg A.'
'Matulis, Vadim E.'
'Blot, Marielle'
'Roisnel, Thierry'

_publ_section_title
;
 From ferrocene to decasubstituted enantiopure ferrocene-1,1'-disulfoxide
 derivatives.
;
_journal_issue 12
_journal_name_full 'Dalton transactions (Cambridge, England : 2003)'
_journal_page_first 3725
_journal_page_last 3737
_journal_paper_doi 10.1039/d2dt03456e
_journal_volume 52
_journal_year 2023
_chemical_absolute_configuration ad
_chemical_compound_source 'synthesis as described'
_chemical_formula_moiety 'C24 H40 F2 Fe O2 S2 Si2'
_chemical_formula_sum 'C24 H40 F2 Fe O2 S2 Si2'
_chemical_formula_weight 574.71
_space_group_crystal_system tetragonal
_space_group_IT_number 78
_space_group_name_Hall 'P 4cw'
_space_group_name_H-M_alt 'P 43'
_atom_sites_solution_hydrogens geom
_atom_sites_solution_primary dual
_atom_sites_solution_secondary difmap
_audit_update_record
;
2022-08-30 deposited with the CCDC.	2023-03-01 downloaded from the CCDC.
;
_cell_angle_alpha 90
_cell_angle_beta 90
_cell_angle_gamma 90
_cell_formula_units_Z 4
_cell_length_a 12.9086(13)
_cell_length_b 12.9086
_cell_length_c 17.950(2)
_cell_measurement_reflns_used 9933
_cell_measurement_temperature 150(2)
_cell_measurement_theta_max 26.9734
_cell_measurement_theta_min 2.5033
_cell_measurement_wavelength 0.710730
_cell_volume 2991.0(4)
_computing_cell_refinement 'APEX3 (Bruker, 2015)'
_computing_data_collection 'Bruker APEX3 (Bruker, 2015)'
_computing_data_reduction 'SAINT (Bruker, 2014)'
_computing_molecular_graphics
;
   'SXGRAPH (L. Farrugia, 1999), Mercury (CSD, 2020)'
;
_computing_publication_material 'CRYSCALC (T. Roisnel, local program, 2021)'
_computing_structure_refinement 'SHELXL-2018_3 (Sheldrick, 2018)'
_computing_structure_solution 'SHELXT 2018_2 (Sheldrick, 2018)'
_diffrn_ambient_temperature 150(2)
_diffrn_detector CMOS-PHOTON70
_diffrn_measured_fraction_theta_full 0.999
_diffrn_measured_fraction_theta_max 0.999
_diffrn_measurement_device_type 'D8 VENTURE Bruker AXS'
_diffrn_measurement_method 'rotation images'
_diffrn_orient_matrix_UB_11 0.0556878
_diffrn_orient_matrix_UB_12 -0.0125201
_diffrn_orient_matrix_UB_13 0.0376668
_diffrn_orient_matrix_UB_21 -0.0510969
_diffrn_orient_matrix_UB_22 0.0115089
_diffrn_orient_matrix_UB_23 0.0410475
_diffrn_orient_matrix_UB_31 -0.0170061
_diffrn_orient_matrix_UB_32 -0.0755779
_diffrn_orient_matrix_UB_33 0.0000109
_diffrn_radiation_monochromator 'multilayer monochromator'
_diffrn_radiation_probe x-ray
_diffrn_radiation_source 'Incoatec microfocus sealed tube'
_diffrn_radiation_type MoK\a
_diffrn_radiation_wavelength 0.71073
_diffrn_reflns_av_R_equivalents 0.0516
_diffrn_reflns_av_unetI/netI 0.0448
_diffrn_reflns_limit_h_max 16
_diffrn_reflns_limit_h_min -16
_diffrn_reflns_limit_k_max 16
_diffrn_reflns_limit_k_min -15
_diffrn_reflns_limit_l_max 23
_diffrn_reflns_limit_l_min -23
_diffrn_reflns_number 28620
_diffrn_reflns_theta_full 25.242
_diffrn_reflns_theta_max 27.513
_diffrn_reflns_theta_min 1.943
_diffrn_source_current 1.00
_diffrn_source_power 50.0
_diffrn_source_voltage 50.00
_exptl_absorpt_coefficient_mu 0.755
_exptl_absorpt_correction_T_max 0.913
_exptl_absorpt_correction_T_min 0.860
_exptl_absorpt_correction_type multi-scan
_exptl_absorpt_process_details
;
  [Sheldrick, G.M. (2014). SADABS Bruker AXS Inc., Madison, Wisconsin, USA]
;
_exptl_crystal_colour orange
_exptl_crystal_density_diffrn 1.276
_exptl_crystal_description prism
_exptl_crystal_F_000 1216
_exptl_crystal_size_max 0.300
_exptl_crystal_size_mid 0.150
_exptl_crystal_size_min 0.120
_refine_diff_density_max 0.219
_refine_diff_density_min -0.176
_refine_diff_density_rms 0.041
_refine_ls_abs_structure_details
;
Flack x determined using 2905 quotients [(I+)-(I-)]/[(I+)+(I-)]
(Parsons, Flack and Wagner, Acta Cryst. B69 (2013) 249-259).
;
_refine_ls_abs_structure_Flack 0.002(8)
_refine_ls_extinction_method none
_refine_ls_goodness_of_fit_ref 1.038
_refine_ls_hydrogen_treatment constr
_refine_ls_matrix_type full
_refine_ls_number_parameters 310
_refine_ls_number_reflns 6869
_refine_ls_number_restraints 1
_refine_ls_restrained_S_all 1.038
_refine_ls_R_factor_all 0.0315
_refine_ls_R_factor_gt 0.0278
_refine_ls_shift/su_max 0.008
_refine_ls_shift/su_mean 0.001
_refine_ls_structure_factor_coef Fsqd
_refine_ls_weighting_details 'w=1/[\s^2^(Fo^2^)+(0.0240P)^2^+0.3712P] where P=(Fo^2^+2Fc^2^)/3'
_refine_ls_weighting_scheme calc
_refine_ls_wR_factor_gt 0.0612
_refine_ls_wR_factor_ref 0.0631
_reflns_Friedel_coverage 0.935
_reflns_Friedel_fraction_full 0.998
_reflns_Friedel_fraction_max 0.996
_reflns_number_gt 6469
_reflns_number_total 6869
_reflns_threshold_expression >2sigma(I)
_cod_data_source_file d2dt03456e2.cif
_cod_data_source_block MW525
_cod_original_cell_volume 2991.0(7)
_cod_database_code 7712939

loop_
_space_group_symop_operation_xyz
'x, y, z'
'-x, -y, z+1/2'
'-y, x, z+3/4'
'y, -x, z+1/4'

loop_
_atom_site_label
_atom_site_type_symbol
_atom_site_fract_x
_atom_site_fract_y
_atom_site_fract_z
_atom_site_U_iso_or_equiv
_atom_site_adp_type
_atom_site_occupancy
_atom_site_site_symmetry_order
_atom_site_calc_flag
_atom_site_refinement_flags_posn
_atom_site_refinement_flags_adp
_atom_site_refinement_flags_occupancy
_atom_site_disorder_assembly
_atom_site_disorder_group
Fe1 Fe 0.45275(3) 0.17608(3) 0.44398(2) 0.01674(9) Uani 1 1 d . . . . .
C1 C 0.30371(19) 0.1156(2) 0.42760(15) 0.0192(5) Uani 1 1 d . . . . .
C2 C 0.3593(2) 0.1290(2) 0.35857(16) 0.0211(5) Uani 1 1 d . . . . .
H2 H 0.373894 0.075372 0.323891 0.025 Uiso 1 1 calc R U . . .
C3 C 0.3892(2) 0.2345(2) 0.35012(15) 0.0204(5) Uani 1 1 d . . . . .
H3 H 0.426789 0.262858 0.309468 0.024 Uiso 1 1 calc R U . . .
C4 C 0.3524(2) 0.2903(2) 0.41380(14) 0.0180(5) Uani 1 1 d . . . . .
C5 C 0.30124(19) 0.2164(2) 0.45916(14) 0.0183(5) Uani 1 1 d . . . . .
F6 F 0.25067(12) 0.23931(12) 0.52261(9) 0.0238(3) Uani 1 1 d . . . . .
C7 C 0.2537(2) -0.0265(2) 0.55977(18) 0.0311(7) Uani 1 1 d . . . . .
H7A H 0.327829 -0.032406 0.570718 0.047 Uiso 1 1 calc R U . . .
H7B H 0.218512 -0.090653 0.574436 0.047 Uiso 1 1 calc R U . . .
H7C H 0.224430 0.031809 0.587653 0.047 Uiso 1 1 calc R U . . .
Si1 Si 0.23535(6) -0.00458(6) 0.45881(5) 0.02205(16) Uani 1 1 d . . . . .
C8 C 0.0943(2) 0.0139(3) 0.4397(2) 0.0400(8) Uani 1 1 d . . . . .
H8A H 0.055335 -0.044989 0.459736 0.060 Uiso 1 1 calc R U . . .
H8B H 0.083017 0.018615 0.385842 0.060 Uiso 1 1 calc R U . . .
H8C H 0.070472 0.077940 0.463606 0.060 Uiso 1 1 calc R U . . .
C9 C 0.2848(3) -0.1153(2) 0.4035(2) 0.0346(7) Uani 1 1 d . . . . .
H9A H 0.360306 -0.119200 0.408391 0.052 Uiso 1 1 calc R U . . .
H9B H 0.266485 -0.105571 0.350943 0.052 Uiso 1 1 calc R U . . .
H9C H 0.253735 -0.179739 0.421792 0.052 Uiso 1 1 calc R U . . .
S1 S 0.37979(5) 0.42339(5) 0.42769(4) 0.01954(14) Uani 1 1 d . . . . .
O10 O 0.37108(16) 0.44523(16) 0.50914(12) 0.0270(4) Uani 1 1 d . . . . .
C11 C 0.2641(2) 0.4812(2) 0.38269(16) 0.0228(6) Uani 1 1 d . . . . .
C12 C 0.2836(3) 0.5977(2) 0.3869(2) 0.0351(7) Uani 1 1 d . . . . .
H12A H 0.226547 0.634626 0.362453 0.053 Uiso 1 1 calc R U . . .
H12B H 0.348834 0.614273 0.361638 0.053 Uiso 1 1 calc R U . . .
H12C H 0.287793 0.619097 0.439160 0.053 Uiso 1 1 calc R U . . .
C13 C 0.1676(2) 0.4505(2) 0.42590(17) 0.0291(6) Uani 1 1 d . . . . .
H13A H 0.108011 0.489726 0.407194 0.044 Uiso 1 1 calc R U . . .
H13B H 0.177688 0.465702 0.478884 0.044 Uiso 1 1 calc R U . . .
H13C H 0.154746 0.376172 0.419461 0.044 Uiso 1 1 calc R U . . .
C14 C 0.2621(3) 0.4458(2) 0.30183(17) 0.0301(7) Uani 1 1 d . . . . .
H14A H 0.245332 0.371776 0.299721 0.045 Uiso 1 1 calc R U . . .
H14B H 0.330129 0.457585 0.279180 0.045 Uiso 1 1 calc R U . . .
H14C H 0.209431 0.485143 0.274515 0.045 Uiso 1 1 calc R U . . .
C21 C 0.58565(19) 0.0919(2) 0.43415(16) 0.0209(5) Uani 1 1 d . . . . .
C22 C 0.6044(2) 0.1993(2) 0.42203(16) 0.0230(6) Uani 1 1 d . . . . .
H22 H 0.630710 0.229646 0.377660 0.028 Uiso 1 1 calc R U . . .
C23 C 0.5768(2) 0.2530(2) 0.48825(16) 0.0227(6) Uani 1 1 d . . . . .
H23 H 0.582162 0.325784 0.495139 0.027 Uiso 1 1 calc R U . . .
C24 C 0.5395(2) 0.1814(2) 0.54317(16) 0.0215(6) Uani 1 1 d . . . . .
C25 C 0.5455(2) 0.0833(2) 0.50750(15) 0.0204(5) Uani 1 1 d . . . . .
F26 F 0.52184(13) -0.00637(12) 0.54128(10) 0.0269(4) Uani 1 1 d . . . . .
C27 C 0.6133(3) 0.1328(3) 0.6975(2) 0.0438(8) Uani 1 1 d . . . . .
H27A H 0.599250 0.139246 0.750954 0.066 Uiso 1 1 calc R U . . .
H27B H 0.683094 0.158758 0.686796 0.066 Uiso 1 1 calc R U . . .
H27C H 0.608548 0.059856 0.682804 0.066 Uiso 1 1 calc R U . . .
Si2 Si 0.51638(7) 0.21004(7) 0.64414(5) 0.02670(18) Uani 1 1 d . . . . .
C28 C 0.5369(3) 0.3512(3) 0.6572(2) 0.0454(9) Uani 1 1 d . . . . .
H28A H 0.489408 0.389694 0.624806 0.068 Uiso 1 1 calc R U . . .
H28B H 0.608563 0.368874 0.644345 0.068 Uiso 1 1 calc R U . . .
H28C H 0.523612 0.369627 0.709277 0.068 Uiso 1 1 calc R U . . .
C29 C 0.3863(3) 0.1704(3) 0.67683(18) 0.0382(8) Uani 1 1 d . . . . .
H29A H 0.380476 0.094713 0.674761 0.057 Uiso 1 1 calc R U . . .
H29B H 0.333321 0.201526 0.644789 0.057 Uiso 1 1 calc R U . . .
H29C H 0.376235 0.193808 0.728248 0.057 Uiso 1 1 calc R U . . .
S2 S 0.61309(5) -0.00557(6) 0.36732(4) 0.02444(15) Uani 1 1 d . . . . .
O30 O 0.54559(17) -0.09662(18) 0.38198(16) 0.0402(6) Uani 1 1 d . . . . .
C31 C 0.7456(2) -0.0412(2) 0.39886(18) 0.0252(6) Uani 1 1 d . . . . .
C32 C 0.7807(3) -0.1223(3) 0.3428(2) 0.0411(8) Uani 1 1 d . . . . .
H32A H 0.852022 -0.143151 0.354015 0.062 Uiso 1 1 calc R U . . .
H32B H 0.777659 -0.093057 0.292443 0.062 Uiso 1 1 calc R U . . .
H32C H 0.735126 -0.182826 0.345787 0.062 Uiso 1 1 calc R U . . .
C33 C 0.7418(3) -0.0861(3) 0.4763(2) 0.0407(8) Uani 1 1 d . . . . .
H33A H 0.688861 -0.140430 0.478395 0.061 Uiso 1 1 calc R U . . .
H33B H 0.724589 -0.031311 0.512021 0.061 Uiso 1 1 calc R U . . .
H33C H 0.809476 -0.115723 0.488846 0.061 Uiso 1 1 calc R U . . .
C34 C 0.8124(2) 0.0554(3) 0.3935(2) 0.0416(8) Uani 1 1 d . . . . .
H34A H 0.790896 0.105174 0.431756 0.062 Uiso 1 1 calc R U . . .
H34B H 0.804221 0.086620 0.344127 0.062 Uiso 1 1 calc R U . . .
H34C H 0.885175 0.036696 0.401314 0.062 Uiso 1 1 calc R U . . .

loop_
_atom_site_aniso_label
_atom_site_aniso_U_11
_atom_site_aniso_U_22
_atom_site_aniso_U_33
_atom_site_aniso_U_23
_atom_site_aniso_U_13
_atom_site_aniso_U_12
Fe1 0.01651(18) 0.01667(18) 0.01704(17) 0.00187(14) 0.00282(14) 0.00172(14)
C1 0.0172(12) 0.0206(13) 0.0197(13) 0.0001(10) -0.0010(10) 0.0018(10)
C2 0.0240(14) 0.0203(13) 0.0189(13) -0.0031(10) 0.0004(10) 0.0038(10)
C3 0.0229(13) 0.0215(13) 0.0168(13) 0.0019(10) 0.0003(10) 0.0030(10)
C4 0.0172(12) 0.0186(12) 0.0183(13) 0.0009(10) 0.0008(10) 0.0034(10)
C5 0.0147(12) 0.0241(13) 0.0160(13) 0.0000(10) 0.0034(10) 0.0024(10)
F6 0.0246(8) 0.0272(8) 0.0195(8) 0.0004(6) 0.0084(7) 0.0043(6)
C7 0.0297(16) 0.0308(16) 0.0326(17) 0.0097(13) 0.0043(13) 0.0013(13)
Si1 0.0178(4) 0.0192(4) 0.0292(4) 0.0031(3) 0.0000(3) -0.0009(3)
C8 0.0209(15) 0.0434(19) 0.056(2) 0.0104(18) -0.0043(15) -0.0036(13)
C9 0.0395(18) 0.0216(14) 0.043(2) -0.0038(13) 0.0052(15) -0.0024(12)
S1 0.0204(3) 0.0179(3) 0.0203(3) -0.0006(2) -0.0017(2) 0.0006(2)
O10 0.0324(11) 0.0267(11) 0.0217(10) -0.0064(8) -0.0079(8) 0.0064(9)
C11 0.0294(15) 0.0189(13) 0.0200(14) -0.0006(10) -0.0064(11) 0.0070(11)
C12 0.054(2) 0.0201(15) 0.0315(17) 0.0002(12) -0.0082(15) 0.0069(14)
C13 0.0254(14) 0.0345(16) 0.0273(16) -0.0057(12) -0.0070(12) 0.0075(12)
C14 0.0418(18) 0.0276(16) 0.0211(15) -0.0013(11) -0.0072(13) 0.0069(13)
C21 0.0164(12) 0.0243(13) 0.0220(14) 0.0018(11) 0.0030(11) 0.0034(10)
C22 0.0171(13) 0.0266(14) 0.0252(15) 0.0050(11) 0.0039(11) 0.0005(11)
C23 0.0203(13) 0.0204(13) 0.0274(15) 0.0024(11) -0.0020(11) -0.0023(11)
C24 0.0185(13) 0.0251(14) 0.0210(13) 0.0011(11) 0.0002(11) 0.0020(10)
C25 0.0189(13) 0.0202(13) 0.0222(14) 0.0060(10) 0.0009(10) 0.0010(10)
F26 0.0290(9) 0.0213(8) 0.0303(9) 0.0105(7) 0.0068(7) 0.0031(7)
C27 0.0376(18) 0.062(2) 0.0316(18) 0.0065(17) -0.0103(15) 0.0079(16)
Si2 0.0282(4) 0.0324(4) 0.0195(4) -0.0007(3) -0.0022(3) 0.0045(3)
C28 0.062(2) 0.0391(19) 0.035(2) -0.0108(15) -0.0015(17) 0.0004(17)
C29 0.0336(17) 0.056(2) 0.0251(16) 0.0007(15) 0.0037(13) 0.0061(15)
S2 0.0189(3) 0.0297(4) 0.0248(3) -0.0034(3) 0.0003(3) 0.0057(3)
O30 0.0274(11) 0.0335(12) 0.0596(17) -0.0135(11) 0.0020(11) -0.0033(10)
C31 0.0198(13) 0.0262(15) 0.0296(15) 0.0007(12) 0.0001(11) 0.0071(11)
C32 0.0324(17) 0.050(2) 0.041(2) -0.0091(16) 0.0012(15) 0.0191(15)
C33 0.0389(19) 0.050(2) 0.0331(18) 0.0107(16) 0.0001(14) 0.0190(16)
C34 0.0194(15) 0.0399(19) 0.065(2) 0.0070(17) -0.0031(15) 0.0018(14)

loop_
_atom_type_symbol
_atom_type_description
_atom_type_scat_dispersion_real
_atom_type_scat_dispersion_imag
_atom_type_scat_source
C C 0.0033 0.0016 'International Tables Vol C Tables 4.2.6.8 and 6.1.1.4'
H H 0.0000 0.0000 'International Tables Vol C Tables 4.2.6.8 and 6.1.1.4'
F F 0.0171 0.0103 'International Tables Vol C Tables 4.2.6.8 and 6.1.1.4'
Fe Fe 0.3463 0.8444 'International Tables Vol C Tables 4.2.6.8 and 6.1.1.4'
O O 0.0106 0.0060 'International Tables Vol C Tables 4.2.6.8 and 6.1.1.4'
S S 0.1246 0.1234 'International Tables Vol C Tables 4.2.6.8 and 6.1.1.4'
Si Si 0.0817 0.0704 'International Tables Vol C Tables 4.2.6.8 and 6.1.1.4'

loop_
_geom_angle_atom_site_label_1
_geom_angle_atom_site_label_2
_geom_angle_atom_site_label_3
_geom_angle
_geom_angle_site_symmetry_1
_geom_angle_site_symmetry_3
_geom_angle_publ_flag
C3 Fe1 C22 100.12(12) . . ?
C3 Fe1 C4 41.34(10) . . ?
C22 Fe1 C4 117.22(11) . . ?
C3 Fe1 C21 117.96(11) . . ?
C22 Fe1 C21 41.09(11) . . ?
C4 Fe1 C21 153.97(11) . . ?
C3 Fe1 C5 68.10(11) . . ?
C22 Fe1 C5 156.45(11) . . ?
C4 Fe1 C5 40.68(10) . . ?
C21 Fe1 C5 162.45(11) . . ?
C3 Fe1 C25 157.39(11) . . ?
C22 Fe1 C25 68.13(11) . . ?
C4 Fe1 C25 161.18(11) . . ?
C21 Fe1 C25 40.71(11) . . ?
C5 Fe1 C25 129.54(10) . . ?
C3 Fe1 C2 41.00(11) . . ?
C22 Fe1 C2 118.04(11) . . ?
C4 Fe1 C2 68.90(11) . . ?
C21 Fe1 C2 105.87(11) . . ?
C5 Fe1 C2 67.08(10) . . ?
C25 Fe1 C2 126.22(11) . . ?
C3 Fe1 C23 117.45(11) . . ?
C22 Fe1 C23 40.94(12) . . ?
C4 Fe1 C23 104.47(11) . . ?
C21 Fe1 C23 68.50(11) . . ?
C5 Fe1 C23 125.05(11) . . ?
C25 Fe1 C23 66.96(11) . . ?
C2 Fe1 C23 153.93(12) . . ?
C3 Fe1 C1 69.46(11) . . ?
C22 Fe1 C1 156.56(11) . . ?
C4 Fe1 C1 69.41(11) . . ?
C21 Fe1 C1 124.18(10) . . ?
C5 Fe1 C1 40.07(10) . . ?
C25 Fe1 C1 113.47(10) . . ?
C2 Fe1 C1 40.75(11) . . ?
C23 Fe1 C1 162.48(11) . . ?
C3 Fe1 C24 155.47(11) . . ?
C22 Fe1 C24 69.18(11) . . ?
C4 Fe1 C24 122.69(11) . . ?
C21 Fe1 C24 69.07(11) . . ?
C5 Fe1 C24 112.85(11) . . ?
C25 Fe1 C24 40.04(11) . . ?
C2 Fe1 C24 163.46(11) . . ?
C23 Fe1 C24 40.44(11) . . ?
C1 Fe1 C24 128.23(11) . . ?
C5 C1 C2 104.1(2) . . ?
C5 C1 Si1 129.0(2) . . ?
C2 C1 Si1 126.3(2) . . ?
C5 C1 Fe1 67.89(14) . . ?
C2 C1 Fe1 67.61(14) . . ?
Si1 C1 Fe1 134.38(14) . . ?
C3 C2 C1 109.9(2) . . ?
C3 C2 Fe1 68.64(15) . . ?
C1 C2 Fe1 71.63(15) . . ?
C3 C2 H2 125.0 . . ?
C1 C2 H2 125.0 . . ?
Fe1 C2 H2 126.3 . . ?
C2 C3 C4 107.8(2) . . ?
C2 C3 Fe1 70.36(15) . . ?
C4 C3 Fe1 69.94(15) . . ?
C2 C3 H3 126.1 . . ?
C4 C3 H3 126.1 . . ?
Fe1 C3 H3 125.2 . . ?
C5 C4 C3 105.9(2) . . ?
C5 C4 S1 131.7(2) . . ?
C3 C4 S1 122.3(2) . . ?
C5 C4 Fe1 69.88(15) . . ?
C3 C4 Fe1 68.72(14) . . ?
S1 C4 Fe1 122.52(14) . . ?
F6 C5 C4 124.3(2) . . ?
F6 C5 C1 123.4(2) . . ?
C4 C5 C1 112.2(2) . . ?
F6 C5 Fe1 129.31(18) . . ?
C4 C5 Fe1 69.44(14) . . ?
C1 C5 Fe1 72.05(15) . . ?
Si1 C7 H7A 109.5 . . ?
Si1 C7 H7B 109.5 . . ?
H7A C7 H7B 109.5 . . ?
Si1 C7 H7C 109.5 . . ?
H7A C7 H7C 109.5 . . ?
H7B C7 H7C 109.5 . . ?
C7 Si1 C9 111.28(16) . . ?
C7 Si1 C8 108.91(17) . . ?
C9 Si1 C8 109.63(17) . . ?
C7 Si1 C1 111.11(14) . . ?
C9 Si1 C1 108.46(14) . . ?
C8 Si1 C1 107.37(14) . . ?
Si1 C8 H8A 109.5 . . ?
Si1 C8 H8B 109.5 . . ?
H8A C8 H8B 109.5 . . ?
Si1 C8 H8C 109.5 . . ?
H8A C8 H8C 109.5 . . ?
H8B C8 H8C 109.5 . . ?
Si1 C9 H9A 109.5 . . ?
Si1 C9 H9B 109.5 . . ?
H9A C9 H9B 109.5 . . ?
Si1 C9 H9C 109.5 . . ?
H9A C9 H9C 109.5 . . ?
H9B C9 H9C 109.5 . . ?
O10 S1 C4 107.81(12) . . ?
O10 S1 C11 106.86(12) . . ?
C4 S1 C11 99.66(12) . . ?
C14 C11 C13 113.2(3) . . ?
C14 C11 C12 110.2(2) . . ?
C13 C11 C12 111.5(3) . . ?
C14 C11 S1 108.0(2) . . ?
C13 C11 S1 109.45(19) . . ?
C12 C11 S1 104.0(2) . . ?
C11 C12 H12A 109.5 . . ?
C11 C12 H12B 109.5 . . ?
H12A C12 H12B 109.5 . . ?
C11 C12 H12C 109.5 . . ?
H12A C12 H12C 109.5 . . ?
H12B C12 H12C 109.5 . . ?
C11 C13 H13A 109.5 . . ?
C11 C13 H13B 109.5 . . ?
H13A C13 H13B 109.5 . . ?
C11 C13 H13C 109.5 . . ?
H13A C13 H13C 109.5 . . ?
H13B C13 H13C 109.5 . . ?
C11 C14 H14A 109.5 . . ?
C11 C14 H14B 109.5 . . ?
H14A C14 H14B 109.5 . . ?
C11 C14 H14C 109.5 . . ?
H14A C14 H14C 109.5 . . ?
H14B C14 H14C 109.5 . . ?
C25 C21 C22 106.3(2) . . ?
C25 C21 S2 130.1(2) . . ?
C22 C21 S2 123.6(2) . . ?
C25 C21 Fe1 69.77(15) . . ?
C22 C21 Fe1 68.75(15) . . ?
S2 C21 Fe1 127.20(15) . . ?
C23 C22 C21 107.7(2) . . ?
C23 C22 Fe1 70.47(15) . . ?
C21 C22 Fe1 70.16(15) . . ?
C23 C22 H22 126.1 . . ?
C21 C22 H22 126.1 . . ?
Fe1 C22 H22 124.8 . . ?
C22 C23 C24 110.2(2) . . ?
C22 C23 Fe1 68.59(16) . . ?
C24 C23 Fe1 72.02(16) . . ?
C22 C23 H23 124.9 . . ?
C24 C23 H23 124.9 . . ?
Fe1 C23 H23 126.0 . . ?
C25 C24 C23 104.3(2) . . ?
C25 C24 Si2 128.4(2) . . ?
C23 C24 Si2 126.2(2) . . ?
C25 C24 Fe1 67.60(15) . . ?
C23 C24 Fe1 67.54(16) . . ?
Si2 C24 Fe1 137.75(15) . . ?
F26 C25 C24 123.5(2) . . ?
F26 C25 C21 124.7(2) . . ?
C24 C25 C21 111.6(2) . . ?
F26 C25 Fe1 128.66(19) . . ?
C24 C25 Fe1 72.35(16) . . ?
C21 C25 Fe1 69.52(15) . . ?
Si2 C27 H27A 109.5 . . ?
Si2 C27 H27B 109.5 . . ?
H27A C27 H27B 109.5 . . ?
Si2 C27 H27C 109.5 . . ?
H27A C27 H27C 109.5 . . ?
H27B C27 H27C 109.5 . . ?
C29 Si2 C28 111.18(18) . . ?
C29 Si2 C27 107.33(17) . . ?
C28 Si2 C27 111.36(18) . . ?
C29 Si2 C24 113.35(14) . . ?
C28 Si2 C24 107.05(15) . . ?
C27 Si2 C24 106.53(16) . . ?
Si2 C28 H28A 109.5 . . ?
Si2 C28 H28B 109.5 . . ?
H28A C28 H28B 109.5 . . ?
Si2 C28 H28C 109.5 . . ?
H28A C28 H28C 109.5 . . ?
H28B C28 H28C 109.5 . . ?
Si2 C29 H29A 109.5 . . ?
Si2 C29 H29B 109.5 . . ?
H29A C29 H29B 109.5 . . ?
Si2 C29 H29C 109.5 . . ?
H29A C29 H29C 109.5 . . ?
H29B C29 H29C 109.5 . . ?
O30 S2 C21 108.91(14) . . ?
O30 S2 C31 106.84(14) . . ?
C21 S2 C31 98.81(13) . . ?
C33 C31 C34 113.1(3) . . ?
C33 C31 C32 110.8(3) . . ?
C34 C31 C32 110.7(3) . . ?
C33 C31 S2 110.3(2) . . ?
C34 C31 S2 107.5(2) . . ?
C32 C31 S2 104.1(2) . . ?
C31 C32 H32A 109.5 . . ?
C31 C32 H32B 109.5 . . ?
H32A C32 H32B 109.5 . . ?
C31 C32 H32C 109.5 . . ?
H32A C32 H32C 109.5 . . ?
H32B C32 H32C 109.5 . . ?
C31 C33 H33A 109.5 . . ?
C31 C33 H33B 109.5 . . ?
H33A C33 H33B 109.5 . . ?
C31 C33 H33C 109.5 . . ?
H33A C33 H33C 109.5 . . ?
H33B C33 H33C 109.5 . . ?
C31 C34 H34A 109.5 . . ?
C31 C34 H34B 109.5 . . ?
H34A C34 H34B 109.5 . . ?
C31 C34 H34C 109.5 . . ?
H34A C34 H34C 109.5 . . ?
H34B C34 H34C 109.5 . . ?

loop_
_geom_bond_atom_site_label_1
_geom_bond_atom_site_label_2
_geom_bond_distance
_geom_bond_site_symmetry_2
_geom_bond_publ_flag
Fe1 C3 2.020(3) . ?
Fe1 C22 2.020(3) . ?
Fe1 C4 2.036(3) . ?
Fe1 C21 2.038(3) . ?
Fe1 C5 2.042(2) . ?
Fe1 C25 2.042(3) . ?
Fe1 C2 2.043(3) . ?
Fe1 C23 2.045(3) . ?
Fe1 C1 2.097(3) . ?
Fe1 C24 2.104(3) . ?
C1 C5 1.419(4) . ?
C1 C2 1.442(4) . ?
C1 Si1 1.871(3) . ?
C2 C3 1.423(4) . ?
C2 H2 0.9500 . ?
C3 C4 1.432(4) . ?
C3 H3 0.9500 . ?
C4 C5 1.418(4) . ?
C4 S1 1.772(3) . ?
C5 F6 1.346(3) . ?
C7 Si1 1.849(3) . ?
C7 H7A 0.9800 . ?
C7 H7B 0.9800 . ?
C7 H7C 0.9800 . ?
Si1 C9 1.854(3) . ?
Si1 C8 1.868(3) . ?
C8 H8A 0.9800 . ?
C8 H8B 0.9800 . ?
C8 H8C 0.9800 . ?
C9 H9A 0.9800 . ?
C9 H9B 0.9800 . ?
C9 H9C 0.9800 . ?
S1 O10 1.493(2) . ?
S1 C11 1.854(3) . ?
C11 C14 1.522(4) . ?
C11 C13 1.521(4) . ?
C11 C12 1.527(4) . ?
C12 H12A 0.9800 . ?
C12 H12B 0.9800 . ?
C12 H12C 0.9800 . ?
C13 H13A 0.9800 . ?
C13 H13B 0.9800 . ?
C13 H13C 0.9800 . ?
C14 H14A 0.9800 . ?
C14 H14B 0.9800 . ?
C14 H14C 0.9800 . ?
C21 C25 1.419(4) . ?
C21 C22 1.424(4) . ?
C21 S2 1.774(3) . ?
C22 C23 1.422(4) . ?
C22 H22 0.9500 . ?
C23 C24 1.435(4) . ?
C23 H23 0.9500 . ?
C24 C25 1.421(4) . ?
C24 Si2 1.874(3) . ?
C25 F26 1.342(3) . ?
C27 Si2 1.865(3) . ?
C27 H27A 0.9800 . ?
C27 H27B 0.9800 . ?
C27 H27C 0.9800 . ?
Si2 C29 1.851(3) . ?
Si2 C28 1.856(4) . ?
C28 H28A 0.9800 . ?
C28 H28B 0.9800 . ?
C28 H28C 0.9800 . ?
C29 H29A 0.9800 . ?
C29 H29B 0.9800 . ?
C29 H29C 0.9800 . ?
S2 O30 1.487(2) . ?
S2 C31 1.859(3) . ?
C31 C33 1.507(5) . ?
C31 C34 1.519(4) . ?
C31 C32 1.521(4) . ?
C32 H32A 0.9800 . ?
C32 H32B 0.9800 . ?
C32 H32C 0.9800 . ?
C33 H33A 0.9800 . ?
C33 H33B 0.9800 . ?
C33 H33C 0.9800 . ?
C34 H34A 0.9800 . ?
C34 H34B 0.9800 . ?
C34 H34C 0.9800 . ?

loop_
_geom_torsion_atom_site_label_1
_geom_torsion_atom_site_label_2
_geom_torsion_atom_site_label_3
_geom_torsion_atom_site_label_4
_geom_torsion
_geom_torsion_site_symmetry_1
_geom_torsion_site_symmetry_2
_geom_torsion_site_symmetry_3
_geom_torsion_site_symmetry_4
_geom_torsion_publ_flag
C5 C1 C2 C3 0.3(3) . . . . ?
Si1 C1 C2 C3 172.4(2) . . . . ?
Fe1 C1 C2 C3 -58.09(19) . . . . ?
C5 C1 C2 Fe1 58.42(17) . . . . ?
Si1 C1 C2 Fe1 -129.5(2) . . . . ?
C1 C2 C3 C4 -0.3(3) . . . . ?
Fe1 C2 C3 C4 -60.16(18) . . . . ?
C1 C2 C3 Fe1 59.89(19) . . . . ?
C2 C3 C4 C5 0.1(3) . . . . ?
Fe1 C3 C4 C5 -60.34(17) . . . . ?
C2 C3 C4 S1 176.30(19) . . . . ?
Fe1 C3 C4 S1 115.87(19) . . . . ?
C2 C3 C4 Fe1 60.43(18) . . . . ?
C3 C4 C5 F6 -176.1(2) . . . . ?
S1 C4 C5 F6 8.1(4) . . . . ?
Fe1 C4 C5 F6 124.3(2) . . . . ?
C3 C4 C5 C1 0.1(3) . . . . ?
S1 C4 C5 C1 -175.6(2) . . . . ?
Fe1 C4 C5 C1 -59.45(19) . . . . ?
C3 C4 C5 Fe1 59.58(17) . . . . ?
S1 C4 C5 Fe1 -116.1(2) . . . . ?
C2 C1 C5 F6 176.0(2) . . . . ?
Si1 C1 C5 F6 4.2(4) . . . . ?
Fe1 C1 C5 F6 -125.7(2) . . . . ?
C2 C1 C5 C4 -0.3(3) . . . . ?
Si1 C1 C5 C4 -172.07(19) . . . . ?
Fe1 C1 C5 C4 57.95(19) . . . . ?
C2 C1 C5 Fe1 -58.24(17) . . . . ?
Si1 C1 C5 Fe1 130.0(2) . . . . ?
C5 C1 Si1 C7 -49.1(3) . . . . ?
C2 C1 Si1 C7 140.8(2) . . . . ?
Fe1 C1 Si1 C7 47.6(2) . . . . ?
C5 C1 Si1 C9 -171.7(3) . . . . ?
C2 C1 Si1 C9 18.2(3) . . . . ?
Fe1 C1 Si1 C9 -75.0(2) . . . . ?
C5 C1 Si1 C8 69.9(3) . . . . ?
C2 C1 Si1 C8 -100.2(3) . . . . ?
Fe1 C1 Si1 C8 166.6(2) . . . . ?
C5 C4 S1 O10 18.6(3) . . . . ?
C3 C4 S1 O10 -156.5(2) . . . . ?
Fe1 C4 S1 O10 -72.58(18) . . . . ?
C5 C4 S1 C11 -92.7(3) . . . . ?
C3 C4 S1 C11 92.2(2) . . . . ?
Fe1 C4 S1 C11 176.09(16) . . . . ?
O10 S1 C11 C14 -171.2(2) . . . . ?
C4 S1 C11 C14 -59.2(2) . . . . ?
O10 S1 C11 C13 -47.6(2) . . . . ?
C4 S1 C11 C13 64.5(2) . . . . ?
O10 S1 C11 C12 71.7(2) . . . . ?
C4 S1 C11 C12 -176.3(2) . . . . ?
C25 C21 C22 C23 0.8(3) . . . . ?
S2 C21 C22 C23 -177.9(2) . . . . ?
Fe1 C21 C22 C23 60.78(19) . . . . ?
C25 C21 C22 Fe1 -60.00(18) . . . . ?
S2 C21 C22 Fe1 121.4(2) . . . . ?
C21 C22 C23 C24 -0.4(3) . . . . ?
Fe1 C22 C23 C24 60.2(2) . . . . ?
C21 C22 C23 Fe1 -60.58(19) . . . . ?
C22 C23 C24 C25 -0.2(3) . . . . ?
Fe1 C23 C24 C25 57.97(18) . . . . ?
C22 C23 C24 Si2 168.2(2) . . . . ?
Fe1 C23 C24 Si2 -133.6(2) . . . . ?
C22 C23 C24 Fe1 -58.13(19) . . . . ?
C23 C24 C25 F26 176.9(2) . . . . ?
Si2 C24 C25 F26 8.9(4) . . . . ?
Fe1 C24 C25 F26 -125.1(3) . . . . ?
C23 C24 C25 C21 0.7(3) . . . . ?
Si2 C24 C25 C21 -167.4(2) . . . . ?
Fe1 C24 C25 C21 58.60(19) . . . . ?
C23 C24 C25 Fe1 -57.93(18) . . . . ?
Si2 C24 C25 Fe1 134.0(2) . . . . ?
C22 C21 C25 F26 -177.1(2) . . . . ?
S2 C21 C25 F26 1.4(4) . . . . ?
Fe1 C21 C25 F26 123.5(3) . . . . ?
C22 C21 C25 C24 -0.9(3) . . . . ?
S2 C21 C25 C24 177.6(2) . . . . ?
Fe1 C21 C25 C24 -60.3(2) . . . . ?
C22 C21 C25 Fe1 59.34(18) . . . . ?
S2 C21 C25 Fe1 -122.1(2) . . . . ?
C25 C24 Si2 C29 -65.4(3) . . . . ?
C23 C24 Si2 C29 129.0(3) . . . . ?
Fe1 C24 Si2 C29 33.2(3) . . . . ?
C25 C24 Si2 C28 171.7(3) . . . . ?
C23 C24 Si2 C28 6.1(3) . . . . ?
Fe1 C24 Si2 C28 -89.8(3) . . . . ?
C25 C24 Si2 C27 52.4(3) . . . . ?
C23 C24 Si2 C27 -113.2(3) . . . . ?
Fe1 C24 Si2 C27 151.0(2) . . . . ?
C25 C21 S2 O30 26.2(3) . . . . ?
C22 C21 S2 O30 -155.5(2) . . . . ?
Fe1 C21 S2 O30 -67.9(2) . . . . ?
C25 C21 S2 C31 -85.1(3) . . . . ?
C22 C21 S2 C31 93.2(3) . . . . ?
Fe1 C21 S2 C31 -179.21(18) . . . . ?
O30 S2 C31 C33 -49.2(3) . . . . ?
C21 S2 C31 C33 63.7(2) . . . . ?
O30 S2 C31 C34 -172.9(2) . . . . ?
C21 S2 C31 C34 -59.9(3) . . . . ?
O30 S2 C31 C32 69.7(2) . . . . ?
C21 S2 C31 C32 -177.4(2) . . . . ?
